data_7041693
loop_
_publ_author_name
'Beltr\'an, Tom\'as F'
'Zaragoza, Guillermo'
'Delaude, Lionel'

_publ_section_title
;
 Mono- and bimetallic manganese-carbonyl complexes and clusters bearing
 imidazol(in)ium-2-dithiocarboxylate ligands.
;
_journal_issue 6
_journal_name_full 'Dalton transactions (Cambridge, England : 2003)'
_journal_page_first 1779
_journal_page_last 1788
_journal_paper_doi 10.1039/c6dt04780g
_journal_volume 46
_journal_year 2017
_chemical_absolute_configuration ad
_chemical_formula_moiety '2(C34 H36 Mn2 N2 O6 S2), C H2 Cl2'
_chemical_formula_sum 'C69 H74 Cl2 Mn4 N4 O12 S4'
_chemical_formula_weight 1570.22
_space_group_IT_number 41
_symmetry_cell_setting orthorhombic
_symmetry_Int_Tables_number 41
_symmetry_space_group_name_Hall 'A 2 -2ab'
_symmetry_space_group_name_H-M 'A e a 2'
_atom_sites_solution_hydrogens geom
_audit_block_doi 10.5517/ccdc.csd.cc1n47vw
_audit_conform_dict_location ftp://ftp.iucr.org/pub/cif_core.dic
_audit_conform_dict_name cif_core.dic
_audit_conform_dict_version 2.4.3
_audit_creation_date 2016-11-29T15:07:08-00:00
_audit_creation_method 'WinGX routine CIF_UPDATE'
_audit_update_record
;
2016-12-19 deposited with the CCDC.
2017-01-13 downloaded from the CCDC.
;
_cell_angle_alpha 90
_cell_angle_beta 90
_cell_angle_gamma 90
_cell_formula_units_Z 4
_cell_length_a 38.0525(12)
_cell_length_b 11.4280(4)
_cell_length_c 16.6104(6)
_cell_measurement_reflns_used 1950
_cell_measurement_temperature 100(2)
_cell_measurement_theta_max 28.05
_cell_measurement_theta_min 2.69
_cell_measurement_wavelength 0.71073
_cell_volume 7223.3(4)
_computing_cell_refinement 'APPEX2 (BRUKER AXS, 2005)'
_computing_data_collection 'APPEX2 (BRUKER AXS, 2005)'
_computing_data_reduction 'APPEX2 (BRUKER AXS, 2005)'
_computing_molecular_graphics 'Ortep for Windows (Farrugia, 2012)'
_computing_publication_material 'WinGX publication routines (Farrugia, 2012)'
_computing_structure_refinement 'SHELXL-2016/6 (Sheldrick, 2016)'
_computing_structure_solution 'SIR-2004 (Burla et al., 2005)'
_diffrn_ambient_temperature 100(2)
_diffrn_measured_fraction_theta_full 0.999
_diffrn_measured_fraction_theta_max 1
_diffrn_measurement_device 'four-circle diffractometer'
_diffrn_measurement_device_type 'BRUKER APPEX-II CCD'
_diffrn_measurement_method 'omega and phi scans'
_diffrn_radiation_monochromator graphite
_diffrn_radiation_probe x-ray
_diffrn_radiation_source 'fine-focus sealed tube'
_diffrn_radiation_type MoK\a
_diffrn_radiation_wavelength 0.7107
_diffrn_reflns_av_R_equivalents 0.0571
_diffrn_reflns_av_unetI/netI 0.0596
_diffrn_reflns_Laue_measured_fraction_full 0.999
_diffrn_reflns_Laue_measured_fraction_max 1
_diffrn_reflns_limit_h_max 54
_diffrn_reflns_limit_h_min -40
_diffrn_reflns_limit_k_max 16
_diffrn_reflns_limit_k_min -11
_diffrn_reflns_limit_l_max 23
_diffrn_reflns_limit_l_min -23
_diffrn_reflns_number 45708
_diffrn_reflns_point_group_measured_fraction_full 0.933
_diffrn_reflns_point_group_measured_fraction_max 0.899
_diffrn_reflns_theta_full 25.242
_diffrn_reflns_theta_max 30.502
_diffrn_reflns_theta_min 2.141
_exptl_absorpt_coefficient_mu 0.934
_exptl_absorpt_correction_T_max 0.8362
_exptl_absorpt_correction_T_min 0.7575
_exptl_absorpt_correction_type multi-scan
_exptl_absorpt_process_details 'BRUKER SADABS-2014/5'
_exptl_crystal_colour Red
_exptl_crystal_density_diffrn 1.444
_exptl_crystal_density_method 'not measured'
_exptl_crystal_description Plate
_exptl_crystal_F_000 3240
_exptl_crystal_size_max 0.35
_exptl_crystal_size_mid 0.28
_exptl_crystal_size_min 0.17
_refine_diff_density_max 0.344
_refine_diff_density_min -0.317
_refine_diff_density_rms 0.065
_refine_ls_abs_structure_details
;
 Flack x determined using 2970 quotients [(I+)-(I-)]/[(I+)+(I-)]
 (Parsons, Flack and Wagner, Acta Cryst. B69 (2013) 249-259).
;
_refine_ls_abs_structure_Flack -0.025(10)
_refine_ls_extinction_method none
_refine_ls_goodness_of_fit_ref 0.982
_refine_ls_hydrogen_treatment constr
_refine_ls_matrix_type full
_refine_ls_number_constraints 0
_refine_ls_number_parameters 437
_refine_ls_number_reflns 9939
_refine_ls_number_restraints 1
_refine_ls_restrained_S_all 0.982
_refine_ls_R_factor_all 0.0475
_refine_ls_R_factor_gt 0.0368
_refine_ls_shift/su_max 0.004
_refine_ls_shift/su_mean 0
_refine_ls_structure_factor_coef Fsqd
_refine_ls_weighting_details 'w=1/[\s^2^(Fo^2^)+(0.0340P)^2^] where P=(Fo^2^+2Fc^2^)/3'
_refine_ls_weighting_scheme calc
_refine_ls_wR_factor_gt 0.0689
_refine_ls_wR_factor_ref 0.0721
_reflns_Friedel_coverage 0.744
_reflns_Friedel_fraction_full 0.861
_reflns_Friedel_fraction_max 0.792
_reflns_number_gt 8675
_reflns_number_total 9939
_reflns_threshold_expression 'I > 2\s(I)'
_cod_data_source_file c6dt04780g2.cif
_cod_data_source_block SAMA030A
_cod_depositor_comments 'Adding full bibliography for 7041689--7041695.cif.'
_cod_original_sg_symbol_Hall 'A 2 -2ac'
_cod_original_sg_symbol_H-M 'A b a 2'
_cod_database_code 7041693
_shelx_estimated_absorpt_t_min 0.736
_shelx_estimated_absorpt_t_max 0.857

loop_
_symmetry_equiv_pos_as_xyz
'x, y, z'
'-x, -y, z'
'-x+1/2, y+1/2, z'
'x+1/2, -y+1/2, z'
'x, y+1/2, z+1/2'
'-x, -y+1/2, z+1/2'
'-x+1/2, y+1, z+1/2'
'x+1/2, -y+1, z+1/2'

loop_
_atom_site_label
_atom_site_type_symbol
_atom_site_fract_x
_atom_site_fract_y
_atom_site_fract_z
_atom_site_U_iso_or_equiv
_atom_site_adp_type
_atom_site_occupancy
_atom_site_site_symmetry_order
_atom_site_calc_flag
_atom_site_refinement_flags_posn
_atom_site_refinement_flags_adp
_atom_site_refinement_flags_occupancy
C1 C 0.15053(8) 0.3004(2) 0.33262(18) 0.0155(6) Uani 1 1 d . . .
O1 O 0.17049(5) 0.37466(18) 0.34503(14) 0.0205(5) Uani 1 1 d . . .
C2 C 0.08965(8) 0.2955(3) 0.26803(19) 0.0175(6) Uani 1 1 d . . .
O2 O 0.07202(6) 0.36534(19) 0.23853(14) 0.0266(5) Uani 1 1 d . . .
C3 C 0.09967(8) 0.2056(2) 0.41093(19) 0.0162(6) Uani 1 1 d . . .
O3 O 0.08817(6) 0.2158(2) 0.47413(14) 0.0254(5) Uani 1 1 d . . .
Mn1 Mn 0.11847(2) 0.18815(3) 0.31324(3) 0.01156(9) Uani 1 1 d . . .
C8 C 0.18907(8) 0.0295(2) 0.16218(19) 0.0176(6) Uani 1 1 d . . .
O8 O 0.21790(6) 0.02072(19) 0.14235(15) 0.0246(5) Uani 1 1 d . . .
C9 C 0.12750(8) 0.0040(3) 0.09644(19) 0.0178(6) Uani 1 1 d . . .
O9 O 0.11715(6) -0.0265(2) 0.03511(14) 0.0299(6) Uani 1 1 d . . .
C10 C 0.14854(8) 0.2036(3) 0.15614(19) 0.0158(6) Uani 1 1 d . . .
O10 O 0.15287(6) 0.29618(18) 0.12878(14) 0.0232(5) Uani 1 1 d . . .
Mn2 Mn 0.14403(2) 0.05653(3) 0.19197(3) 0.01107(9) Uani 1 1 d . . .
S1 S 0.09021(2) 0.03174(6) 0.25815(4) 0.01149(13) Uani 1 1 d . . .
S2 S 0.15679(2) 0.03645(6) 0.32784(4) 0.01166(13) Uani 1 1 d . . .
C4 C 0.12673(7) -0.0588(2) 0.27899(17) 0.0103(5) Uani 1 1 d . . .
C5 C 0.12544(7) -0.1838(2) 0.28946(16) 0.0096(5) Uani 1 1 d . . .
N1 N 0.09646(6) -0.24949(18) 0.30626(15) 0.0105(4) Uani 1 1 d . . .
C6 C 0.10611(7) -0.3662(2) 0.3122(2) 0.0155(5) Uani 1 1 d . . .
H6 H 0.090848 -0.430268 0.322586 0.019 Uiso 1 1 calc R U .
C7 C 0.14092(7) -0.3720(2) 0.30076(18) 0.0150(6) Uani 1 1 d . . .
H7 H 0.154936 -0.440714 0.302795 0.018 Uiso 1 1 calc R U .
N2 N 0.15274(6) -0.2597(2) 0.28540(14) 0.0113(5) Uani 1 1 d . . .
C11 C 0.06085(7) -0.2114(2) 0.32293(17) 0.0112(5) Uani 1 1 d . . .
C12 C 0.03733(8) -0.2020(2) 0.25852(18) 0.0139(6) Uani 1 1 d . . .
C13 C 0.00283(8) -0.1710(3) 0.27760(19) 0.0184(6) Uani 1 1 d . . .
H13 H -0.01414 -0.164358 0.235893 0.022 Uiso 1 1 calc R U .
C14 C -0.00694(8) -0.1498(3) 0.3563(2) 0.0207(7) Uani 1 1 d . . .
H14 H -0.030425 -0.127032 0.367714 0.025 Uiso 1 1 calc R U .
C15 C 0.01674(8) -0.1611(3) 0.41860(19) 0.0189(6) Uani 1 1 d . . .
H15 H 0.009276 -0.14718 0.472326 0.023 Uiso 1 1 calc R U .
C16 C 0.05162(7) -0.1929(2) 0.40361(17) 0.0136(6) Uani 1 1 d . . .
C17 C 0.04775(8) -0.2290(3) 0.17268(17) 0.0176(6) Uani 1 1 d . . .
H17 H 0.073989 -0.226619 0.169569 0.021 Uiso 1 1 calc R U .
C18 C 0.03336(9) -0.1397(3) 0.11248(19) 0.0221(7) Uani 1 1 d . . .
H18A H 0.007686 -0.145619 0.110445 0.033 Uiso 1 1 calc R U .
H18B H 0.043111 -0.155623 0.058979 0.033 Uiso 1 1 calc R U .
H18C H 0.040074 -0.060672 0.129451 0.033 Uiso 1 1 calc R U .
C19 C 0.03588(10) -0.3532(3) 0.1496(2) 0.0265(7) Uani 1 1 d . . .
H19A H 0.046389 -0.409937 0.186741 0.04 Uiso 1 1 calc R U .
H19B H 0.043488 -0.370641 0.094506 0.04 Uiso 1 1 calc R U .
H19C H 0.010213 -0.358288 0.152811 0.04 Uiso 1 1 calc R U .
C20 C 0.07788(8) -0.2039(3) 0.47225(17) 0.0147(6) Uani 1 1 d . . .
H20 H 0.098255 -0.251211 0.452606 0.018 Uiso 1 1 calc R U .
C21 C 0.09153(10) -0.0821(3) 0.4953(2) 0.0279(8) Uani 1 1 d . . .
H21A H 0.103202 -0.04652 0.448731 0.042 Uiso 1 1 calc R U .
H21B H 0.108334 -0.089249 0.539725 0.042 Uiso 1 1 calc R U .
H21C H 0.071789 -0.03278 0.512088 0.042 Uiso 1 1 calc R U .
C22 C 0.06238(8) -0.2658(3) 0.54567(19) 0.0212(7) Uani 1 1 d . . .
H22A H 0.044964 -0.214807 0.571356 0.032 Uiso 1 1 calc R U .
H22B H 0.081188 -0.283504 0.584086 0.032 Uiso 1 1 calc R U .
H22C H 0.051045 -0.338701 0.528663 0.032 Uiso 1 1 calc R U .
C23 C 0.18935(7) -0.2358(2) 0.26611(17) 0.0119(5) Uani 1 1 d . . .
C24 C 0.19980(7) -0.2514(2) 0.18608(18) 0.0130(5) Uani 1 1 d . . .
C25 C 0.23574(8) -0.2382(3) 0.17012(18) 0.0178(6) Uani 1 1 d . . .
H25 H 0.244223 -0.248991 0.116844 0.021 Uiso 1 1 calc R U .
C26 C 0.25891(8) -0.2098(3) 0.2308(2) 0.0222(7) Uani 1 1 d . . .
H26 H 0.283074 -0.198915 0.218487 0.027 Uiso 1 1 calc R U .
C27 C 0.24751(7) -0.1970(3) 0.3094(2) 0.0206(6) Uani 1 1 d . . .
H27 H 0.264007 -0.178558 0.350431 0.025 Uiso 1 1 calc R U .
C28 C 0.21218(7) -0.2107(2) 0.32928(18) 0.0147(6) Uani 1 1 d . . .
C29 C 0.17445(8) -0.2853(3) 0.11967(19) 0.0195(6) Uani 1 1 d . . .
H29 H 0.150538 -0.2566 0.134981 0.023 Uiso 1 1 calc R U .
C30 C 0.18375(9) -0.2333(3) 0.03784(19) 0.0252(7) Uani 1 1 d . . .
H30A H 0.187556 -0.148874 0.043447 0.038 Uiso 1 1 calc R U .
H30B H 0.164439 -0.247363 0.000017 0.038 Uiso 1 1 calc R U .
H30C H 0.205225 -0.270213 0.017473 0.038 Uiso 1 1 calc R U .
C31 C 0.17275(12) -0.4199(3) 0.1120(2) 0.0409(10) Uani 1 1 d . . .
H31A H 0.196393 -0.450711 0.102047 0.061 Uiso 1 1 calc R U .
H31B H 0.157321 -0.44103 0.06703 0.061 Uiso 1 1 calc R U .
H31C H 0.163468 -0.453355 0.161962 0.061 Uiso 1 1 calc R U .
C32 C 0.20040(8) -0.2092(3) 0.41681(19) 0.0194(6) Uani 1 1 d . . .
H32 H 0.174601 -0.192517 0.41782 0.023 Uiso 1 1 calc R U .
C33 C 0.21884(9) -0.1147(3) 0.4665(2) 0.0245(7) Uani 1 1 d . . .
H33A H 0.244047 -0.131884 0.469271 0.037 Uiso 1 1 calc R U .
H33B H 0.209005 -0.113527 0.521025 0.037 Uiso 1 1 calc R U .
H33C H 0.215297 -0.038262 0.441067 0.037 Uiso 1 1 calc R U .
C34 C 0.20628(10) -0.3297(3) 0.4551(2) 0.0300(8) Uani 1 1 d . . .
H34A H 0.193036 -0.388851 0.425013 0.045 Uiso 1 1 calc R U .
H34B H 0.198207 -0.328335 0.511087 0.045 Uiso 1 1 calc R U .
H34C H 0.231373 -0.348943 0.453568 0.045 Uiso 1 1 calc R U .
Cl1 Cl 0.03703(2) 0.46814(8) 0.41121(5) 0.0314(2) Uani 1 1 d . . .
C35 C 0 0.5 0.3515(3) 0.0377(13) Uani 1 2 d S T P
H35A H 0.005265 0.567844 0.316467 0.045 Uiso 0.5 1 calc R U P
H35B H -0.005265 0.432155 0.316468 0.045 Uiso 0.5 1 calc R U P

loop_
_atom_site_aniso_label
_atom_site_aniso_U_11
_atom_site_aniso_U_22
_atom_site_aniso_U_33
_atom_site_aniso_U_23
_atom_site_aniso_U_13
_atom_site_aniso_U_12
C1 0.0159(14) 0.0139(13) 0.0169(14) 0.0000(11) 0.0002(11) 0.0073(11)
O1 0.0155(11) 0.0112(9) 0.0348(13) 0.0007(9) -0.0039(9) -0.0027(8)
C2 0.0184(16) 0.0147(14) 0.0196(15) -0.0049(12) -0.0008(12) -0.0015(12)
O2 0.0313(14) 0.0202(12) 0.0284(13) -0.0008(10) -0.0089(11) 0.0101(10)
C3 0.0165(15) 0.0113(13) 0.0209(15) -0.0010(12) -0.0009(12) -0.0004(11)
O3 0.0282(14) 0.0253(12) 0.0227(12) -0.0035(10) 0.0056(10) -0.0020(10)
Mn1 0.01128(19) 0.00865(17) 0.01473(19) -0.00040(17) -0.00054(17) 0.00108(16)
C8 0.0230(17) 0.0105(13) 0.0194(14) 0.0041(11) -0.0011(12) -0.0001(12)
O8 0.0152(11) 0.0217(12) 0.0369(14) 0.0028(10) 0.0095(10) 0.0023(9)
C9 0.0182(16) 0.0162(15) 0.0190(15) 0.0012(12) 0.0019(12) 0.0016(12)
O9 0.0325(14) 0.0362(14) 0.0209(13) -0.0076(10) -0.0059(10) 0.0000(11)
C10 0.0132(15) 0.0167(15) 0.0176(14) 0.0021(12) 0.0014(11) 0.0008(11)
O10 0.0238(12) 0.0158(11) 0.0300(13) 0.0096(10) 0.0011(10) -0.0010(9)
Mn2 0.00983(19) 0.00985(18) 0.01352(18) 0.00148(17) 0.00040(17) -0.00036(15)
S1 0.0082(3) 0.0095(3) 0.0168(3) 0.0007(3) -0.0011(2) 0.0013(2)
S2 0.0095(3) 0.0100(3) 0.0155(3) 0.0007(3) -0.0021(3) -0.0003(2)
C4 0.0072(13) 0.0095(12) 0.0143(13) 0.0008(10) -0.0008(10) -0.0003(10)
C5 0.0087(12) 0.0095(12) 0.0107(12) 0.0003(10) 0.0009(9) -0.0002(10)
N1 0.0080(11) 0.0079(10) 0.0157(11) 0.0011(9) 0.0016(9) -0.0004(8)
C6 0.0123(13) 0.0104(12) 0.0237(14) 0.0009(12) 0.0031(12) -0.0020(10)
C7 0.0153(14) 0.0070(12) 0.0227(16) 0.0034(11) 0.0011(11) 0.0018(10)
N2 0.0106(12) 0.0084(11) 0.0150(11) -0.0004(9) 0.0022(9) -0.0003(9)
C11 0.0072(12) 0.0107(12) 0.0156(14) -0.0006(11) 0.0018(10) -0.0009(9)
C12 0.0128(14) 0.0137(13) 0.0153(13) 0.0023(12) -0.0005(11) -0.0035(11)
C13 0.0091(14) 0.0242(16) 0.0218(16) 0.0043(12) -0.0015(11) -0.0005(12)
C14 0.0091(15) 0.0266(17) 0.0263(17) 0.0038(13) 0.0035(12) 0.0033(12)
C15 0.0116(14) 0.0246(16) 0.0205(15) 0.0021(13) 0.0051(12) 0.0021(12)
C16 0.0129(14) 0.0132(13) 0.0146(14) 0.0006(11) 0.0015(11) -0.0009(11)
C17 0.0135(15) 0.0222(15) 0.0171(15) 0.0026(12) 0.0001(11) 0.0011(12)
C18 0.0250(17) 0.0250(17) 0.0162(14) 0.0027(13) -0.0050(12) -0.0034(14)
C19 0.040(2) 0.0200(17) 0.0196(16) -0.0029(13) -0.0026(14) 0.0034(15)
C20 0.0118(14) 0.0187(15) 0.0136(13) 0.0022(11) -0.0003(10) 0.0000(11)
C21 0.033(2) 0.0233(16) 0.0273(18) 0.0022(14) -0.0118(15) -0.0084(15)
C22 0.0199(17) 0.0265(17) 0.0174(14) 0.0040(13) -0.0003(13) -0.0011(13)
C23 0.0087(14) 0.0079(12) 0.0190(14) 0.0005(11) 0.0021(10) 0.0037(10)
C24 0.0118(13) 0.0107(12) 0.0165(13) -0.0012(11) 0.0017(11) 0.0004(10)
C25 0.0148(15) 0.0206(15) 0.0179(15) -0.0018(12) 0.0052(11) 0.0054(12)
C26 0.0098(15) 0.0326(18) 0.0243(16) 0.0008(14) 0.0036(12) 0.0031(13)
C27 0.0098(13) 0.0324(17) 0.0197(15) -0.0025(14) -0.0018(13) 0.0019(13)
C28 0.0109(13) 0.0161(13) 0.0172(14) 0.0020(11) -0.0002(10) 0.0047(10)
C29 0.0156(15) 0.0243(16) 0.0188(15) -0.0074(13) 0.0009(12) -0.0036(13)
C30 0.0219(18) 0.036(2) 0.0172(16) -0.0057(14) -0.0012(13) 0.0005(15)
C31 0.064(3) 0.0260(19) 0.033(2) -0.0146(17) 0.0038(19) -0.0142(19)
C32 0.0138(15) 0.0279(17) 0.0166(14) 0.0020(13) 0.0003(12) 0.0056(13)
C33 0.0252(18) 0.0298(18) 0.0186(15) -0.0054(14) -0.0044(13) 0.0090(14)
C34 0.035(2) 0.0315(19) 0.0234(18) 0.0066(15) -0.0018(15) 0.0052(16)
Cl1 0.0307(5) 0.0355(5) 0.0282(4) 0.0072(4) 0.0050(4) -0.0022(4)
C35 0.042(3) 0.056(4) 0.015(2) 0 0 -0.004(3)

loop_
_atom_type_symbol
_atom_type_description
_atom_type_scat_dispersion_real
_atom_type_scat_dispersion_imag
_atom_type_scat_source
C C 0.0033 0.0016 'International Tables Vol C Tables 4.2.6.8 and 6.1.1.4'
H H 0 0 'International Tables Vol C Tables 4.2.6.8 and 6.1.1.4'
N N 0.0061 0.0033 'International Tables Vol C Tables 4.2.6.8 and 6.1.1.4'
O O 0.0106 0.006 'International Tables Vol C Tables 4.2.6.8 and 6.1.1.4'
S S 0.1246 0.1234 'International Tables Vol C Tables 4.2.6.8 and 6.1.1.4'
Mn Mn 0.3368 0.7283 'International Tables Vol C Tables 4.2.6.8 and 6.1.1.4'
Cl Cl 0.1484 0.1585 'International Tables Vol C Tables 4.2.6.8 and 6.1.1.4'

loop_
_geom_angle_atom_site_label_1
_geom_angle_atom_site_label_2
_geom_angle_atom_site_label_3
_geom_angle
_geom_angle_site_symmetry_1
O1 C1 Mn1 178.3(2) .
O2 C2 Mn1 178.3(3) .
O3 C3 Mn1 178.7(3) .
C3 Mn1 C1 91.69(13) .
C3 Mn1 C2 93.37(14) .
C1 Mn1 C2 90.11(13) .
C3 Mn1 S1 105.29(10) .
C1 Mn1 S1 162.07(10) .
C2 Mn1 S1 94.54(10) .
C3 Mn1 S2 104.17(10) .
C1 Mn1 S2 95.14(9) .
C2 Mn1 S2 161.51(10) .
S1 Mn1 S2 75.40(3) .
C3 Mn1 Mn2 152.43(10) .
C1 Mn1 Mn2 106.67(9) .
C2 Mn1 Mn2 106.68(10) .
S1 Mn1 Mn2 55.41(2) .
S2 Mn1 Mn2 54.83(2) .
O8 C8 Mn2 175.2(3) .
O9 C9 Mn2 178.2(3) .
O10 C10 Mn2 175.4(3) .
C10 Mn2 C8 88.76(13) .
C10 Mn2 C9 93.05(14) .
C8 Mn2 C9 91.90(14) .
C10 Mn2 C4 149.58(12) .
C8 Mn2 C4 112.63(12) .
C9 Mn2 C4 106.94(13) .
C10 Mn2 S2 113.33(10) .
C8 Mn2 S2 92.92(10) .
C9 Mn2 S2 153.26(10) .
C4 Mn2 S2 47.33(8) .
C10 Mn2 S1 110.68(10) .
C8 Mn2 S1 159.35(9) .
C9 Mn2 S1 93.86(10) .
C4 Mn2 S1 46.76(8) .
S2 Mn2 S1 73.40(3) .
C10 Mn2 Mn1 76.07(10) .
C8 Mn2 Mn1 129.86(10) .
C9 Mn2 Mn1 135.63(10) .
C4 Mn2 Mn1 73.60(8) .
S2 Mn2 Mn1 53.40(2) .
S1 Mn2 Mn1 53.20(2) .
C4 S1 Mn1 90.54(9) .
C4 S1 Mn2 58.32(9) .
Mn1 S1 Mn2 71.38(2) .
C4 S2 Mn1 90.30(9) .
C4 S2 Mn2 58.75(9) .
Mn1 S2 Mn2 71.77(3) .
C5 C4 S1 125.3(2) .
C5 C4 S2 125.1(2) .
S1 C4 S2 103.74(14) .
C5 C4 Mn2 136.8(2) .
S1 C4 Mn2 74.92(10) .
S2 C4 Mn2 73.92(10) .
N2 C5 N1 106.1(2) .
N2 C5 C4 127.1(2) .
N1 C5 C4 126.8(2) .
C5 N1 C6 109.3(2) .
C5 N1 C11 129.0(2) .
C6 N1 C11 121.5(2) .
C7 C6 N1 107.4(2) .
C7 C6 H6 126.3 .
N1 C6 H6 126.3 .
C6 C7 N2 107.6(2) .
C6 C7 H7 126.2 .
N2 C7 H7 126.2 .
C5 N2 C7 109.6(2) .
C5 N2 C23 128.6(2) .
C7 N2 C23 121.7(2) .
C12 C11 C16 124.0(3) .
C12 C11 N1 118.4(3) .
C16 C11 N1 117.5(2) .
C13 C12 C11 116.6(3) .
C13 C12 C17 120.8(3) .
C11 C12 C17 122.5(3) .
C14 C13 C12 120.8(3) .
C14 C13 H13 119.6 .
C12 C13 H13 119.6 .
C15 C14 C13 121.2(3) .
C15 C14 H14 119.4 .
C13 C14 H14 119.4 .
C14 C15 C16 120.7(3) .
C14 C15 H15 119.6 .
C16 C15 H15 119.6 .
C15 C16 C11 116.6(3) .
C15 C16 C20 120.8(3) .
C11 C16 C20 122.7(3) .
C12 C17 C18 112.7(3) .
C12 C17 C19 110.3(2) .
C18 C17 C19 110.3(3) .
C12 C17 H17 107.8 .
C18 C17 H17 107.8 .
C19 C17 H17 107.8 .
C17 C18 H18A 109.5 .
C17 C18 H18B 109.5 .
H18A C18 H18B 109.5 .
C17 C18 H18C 109.5 .
H18A C18 H18C 109.5 .
H18B C18 H18C 109.5 .
C17 C19 H19A 109.5 .
C17 C19 H19B 109.5 .
H19A C19 H19B 109.5 .
C17 C19 H19C 109.5 .
H19A C19 H19C 109.5 .
H19B C19 H19C 109.5 .
C16 C20 C22 112.5(2) .
C16 C20 C21 109.5(2) .
C22 C20 C21 110.6(3) .
C16 C20 H20 108 .
C22 C20 H20 108 .
C21 C20 H20 108 .
C20 C21 H21A 109.5 .
C20 C21 H21B 109.5 .
H21A C21 H21B 109.5 .
C20 C21 H21C 109.5 .
H21A C21 H21C 109.5 .
H21B C21 H21C 109.5 .
C20 C22 H22A 109.5 .
C20 C22 H22B 109.5 .
H22A C22 H22B 109.5 .
C20 C22 H22C 109.5 .
H22A C22 H22C 109.5 .
H22B C22 H22C 109.5 .
C28 C23 C24 124.4(3) .
C28 C23 N2 118.0(2) .
C24 C23 N2 117.2(2) .
C23 C24 C25 116.3(3) .
C23 C24 C29 122.9(3) .
C25 C24 C29 120.7(3) .
C26 C25 C24 120.8(3) .
C26 C25 H25 119.6 .
C24 C25 H25 119.6 .
C25 C26 C27 121.0(3) .
C25 C26 H26 119.5 .
C27 C26 H26 119.5 .
C26 C27 C28 120.9(3) .
C26 C27 H27 119.5 .
C28 C27 H27 119.5 .
C27 C28 C23 116.5(3) .
C27 C28 C32 120.6(3) .
C23 C28 C32 122.6(3) .
C24 C29 C30 113.6(3) .
C24 C29 C31 110.0(3) .
C30 C29 C31 108.9(3) .
C24 C29 H29 108.1 .
C30 C29 H29 108.1 .
C31 C29 H29 108.1 .
C29 C30 H30A 109.5 .
C29 C30 H30B 109.5 .
H30A C30 H30B 109.5 .
C29 C30 H30C 109.5 .
H30A C30 H30C 109.5 .
H30B C30 H30C 109.5 .
C29 C31 H31A 109.5 .
C29 C31 H31B 109.5 .
H31A C31 H31B 109.5 .
C29 C31 H31C 109.5 .
H31A C31 H31C 109.5 .
H31B C31 H31C 109.5 .
C28 C32 C33 112.9(3) .
C28 C32 C34 110.0(3) .
C33 C32 C34 110.1(3) .
C28 C32 H32 107.9 .
C33 C32 H32 107.9 .
C34 C32 H32 107.9 .
C32 C33 H33A 109.5 .
C32 C33 H33B 109.5 .
H33A C33 H33B 109.5 .
C32 C33 H33C 109.5 .
H33A C33 H33C 109.5 .
H33B C33 H33C 109.5 .
C32 C34 H34A 109.5 .
C32 C34 H34B 109.5 .
H34A C34 H34B 109.5 .
C32 C34 H34C 109.5 .
H34A C34 H34C 109.5 .
H34B C34 H34C 109.5 .
Cl1 C35 Cl1 111.5(3) 2_565
Cl1 C35 H35A 109.3 2_565
Cl1 C35 H35A 109.3 .
Cl1 C35 H35B 109.3 2_565
Cl1 C35 H35B 109.3 .
H35A C35 H35B 108 .

loop_
_geom_bond_atom_site_label_1
_geom_bond_atom_site_label_2
_geom_bond_distance
C1 O1 1.157(3)
C1 Mn1 1.800(3)
C2 O2 1.152(4)
C2 Mn1 1.809(3)
C3 O3 1.143(4)
C3 Mn1 1.785(3)
Mn1 S1 2.2778(8)
Mn1 S2 2.2784(8)
Mn1 Mn2 2.6957(6)
C8 O8 1.150(4)
C8 Mn2 1.810(3)
C9 O9 1.146(4)
C9 Mn2 1.809(3)
C10 O10 1.164(3)
C10 Mn2 1.791(3)
Mn2 C4 2.064(3)
Mn2 S2 2.3199(8)
Mn2 S1 2.3418(8)
S1 C4 1.767(3)
S2 C4 1.775(3)
C4 C5 1.440(4)
C5 N2 1.355(3)
C5 N1 1.363(3)
N1 C6 1.387(3)
N1 C11 1.450(3)
C6 C7 1.340(4)
C6 H6 0.95
C7 N2 1.383(3)
C7 H7 0.95
N2 C23 1.455(3)
C11 C12 1.399(4)
C11 C16 1.402(4)
C12 C13 1.396(4)
C12 C17 1.512(4)
C13 C14 1.380(4)
C13 H13 0.95
C14 C15 1.378(4)
C14 H14 0.95
C15 C16 1.399(4)
C15 H15 0.95
C16 C20 1.521(4)
C17 C18 1.530(4)
C17 C19 1.539(4)
C17 H17 1
C18 H18A 0.98
C18 H18B 0.98
C18 H18C 0.98
C19 H19A 0.98
C19 H19B 0.98
C19 H19C 0.98
C20 C22 1.528(4)
C20 C21 1.534(4)
C20 H20 1
C21 H21A 0.98
C21 H21B 0.98
C21 H21C 0.98
C22 H22A 0.98
C22 H22B 0.98
C22 H22C 0.98
C23 C28 1.392(4)
C23 C24 1.399(4)
C24 C25 1.401(4)
C24 C29 1.516(4)
C25 C26 1.378(4)
C25 H25 0.95
C26 C27 1.384(5)
C26 H26 0.95
C27 C28 1.393(4)
C27 H27 0.95
C28 C32 1.522(4)
C29 C30 1.525(5)
C29 C31 1.545(5)
C29 H29 1
C30 H30A 0.98
C30 H30B 0.98
C30 H30C 0.98
C31 H31A 0.98
C31 H31B 0.98
C31 H31C 0.98
C32 C33 1.529(5)
C32 C34 1.534(5)
C32 H32 1
C33 H33A 0.98
C33 H33B 0.98
C33 H33C 0.98
C34 H34A 0.98
C34 H34B 0.98
C34 H34C 0.98
Cl1 C35 1.761(3)
C35 H35A 0.99
C35 H35B 0.99

loop_
_geom_hbond_atom_site_label_D
_geom_hbond_atom_site_label_H
_geom_hbond_atom_site_label_A
_geom_hbond_distance_DH
_geom_hbond_distance_HA
_geom_hbond_distance_DA
_geom_hbond_angle_DHA
_geom_hbond_site_symmetry_A
C6 H6 Cl1 0.95 2.78 3.632(3) 150.3 1_545
C7 H7 O1 0.95 2.3 3.192(3) 156 1_545

loop_
_geom_torsion_atom_site_label_1
_geom_torsion_atom_site_label_2
_geom_torsion_atom_site_label_3
_geom_torsion_atom_site_label_4
_geom_torsion
Mn1 S1 C4 C5 155.2(2)
Mn2 S1 C4 C5 -137.2(3)
Mn1 S1 C4 S2 1.22(12)
Mn2 S1 C4 S2 68.83(11)
Mn1 S1 C4 Mn2 -67.61(6)
Mn1 S2 C4 C5 -155.2(2)
Mn2 S2 C4 C5 136.4(3)
Mn1 S2 C4 S1 -1.22(12)
Mn2 S2 C4 S1 -69.56(11)
Mn1 S2 C4 Mn2 68.34(6)
S1 C4 C5 N2 162.1(2)
S2 C4 C5 N2 -49.3(4)
Mn2 C4 C5 N2 55.4(4)
S1 C4 C5 N1 -18.5(4)
S2 C4 C5 N1 130.0(3)
Mn2 C4 C5 N1 -125.3(3)
N2 C5 N1 C6 -0.2(3)
C4 C5 N1 C6 -179.6(3)
N2 C5 N1 C11 174.9(3)
C4 C5 N1 C11 -4.5(5)
C5 N1 C6 C7 1.2(3)
C11 N1 C6 C7 -174.3(3)
N1 C6 C7 N2 -1.7(3)
N1 C5 N2 C7 -0.9(3)
C4 C5 N2 C7 178.6(3)
N1 C5 N2 C23 177.5(3)
C4 C5 N2 C23 -3.1(5)
C6 C7 N2 C5 1.6(3)
C6 C7 N2 C23 -176.8(3)
C5 N1 C11 C12 91.7(3)
C6 N1 C11 C12 -93.8(3)
C5 N1 C11 C16 -92.0(3)
C6 N1 C11 C16 82.5(3)
C16 C11 C12 C13 0.7(4)
N1 C11 C12 C13 176.8(2)
C16 C11 C12 C17 -176.6(3)
N1 C11 C12 C17 -0.5(4)
C11 C12 C13 C14 0.7(4)
C17 C12 C13 C14 178.0(3)
C12 C13 C14 C15 -1.5(5)
C13 C14 C15 C16 0.9(5)
C14 C15 C16 C11 0.4(4)
C14 C15 C16 C20 179.2(3)
C12 C11 C16 C15 -1.2(4)
N1 C11 C16 C15 -177.3(2)
C12 C11 C16 C20 180.0(3)
N1 C11 C16 C20 3.9(4)
C13 C12 C17 C18 45.4(4)
C11 C12 C17 C18 -137.4(3)
C13 C12 C17 C19 -78.3(3)
C11 C12 C17 C19 98.8(3)
C15 C16 C20 C22 42.6(4)
C11 C16 C20 C22 -138.6(3)
C15 C16 C20 C21 -80.8(3)
C11 C16 C20 C21 98.0(3)
C5 N2 C23 C28 91.2(3)
C7 N2 C23 C28 -90.6(3)
C5 N2 C23 C24 -95.0(3)
C7 N2 C23 C24 83.1(3)
C28 C23 C24 C25 -1.2(4)
N2 C23 C24 C25 -174.4(2)
C28 C23 C24 C29 176.5(3)
N2 C23 C24 C29 3.2(4)
C23 C24 C25 C26 -0.9(4)
C29 C24 C25 C26 -178.6(3)
C24 C25 C26 C27 1.9(5)
C25 C26 C27 C28 -1.0(5)
C26 C27 C28 C23 -1.0(4)
C26 C27 C28 C32 173.5(3)
C24 C23 C28 C27 2.1(4)
N2 C23 C28 C27 175.3(2)
C24 C23 C28 C32 -172.3(3)
N2 C23 C28 C32 0.9(4)
C23 C24 C29 C30 147.1(3)
C25 C24 C29 C30 -35.4(4)
C23 C24 C29 C31 -90.6(3)
C25 C24 C29 C31 87.0(4)
C27 C28 C32 C33 41.7(4)
C23 C28 C32 C33 -144.2(3)
C27 C28 C32 C34 -81.7(4)
C23 C28 C32 C34 92.4(3)
